data_7009832
loop_
_publ_author_name
'Andrews, Philip C.'
'Duggan, Peter J.'
'Fallon, Gary D.'
'McCarthy, Tom D.'
'Peatt, Anna C.'

_publ_section_title
;
 Amido\\rightarrow azaallyl transformation in sodium amide complexes of
 (S&#x200A;)-\a-(methylbenzyl)benzylamine
;
_journal_issue 15
_journal_name_full 'Journal of the Chemical Society, Dalton Transactions'
_journal_page_first 2505
_journal_paper_doi 10.1039/b003826l
_journal_year 2000
_chemical_formula_moiety 'C24 H37 N4 Na '
_chemical_formula_sum 'C24 H37 N4 Na'
_chemical_formula_weight 404.57
_space_group_IT_number 14
_symmetry_cell_setting monoclinic
_symmetry_Int_Tables_number 14
_symmetry_space_group_name_Hall '-P 2yn'
_symmetry_space_group_name_H-M 'P 1 21/n 1'
_audit_creation_date 1999-07-09
_audit_creation_method 'by teXsan v1.8'
_audit_update_record
;
?
;
_cell_angle_alpha 90
_cell_angle_beta 94.866(1)
_cell_angle_gamma 90
_cell_formula_units_Z 4
_cell_length_a 10.7674(4)
_cell_length_b 15.6032(3)
_cell_length_c 14.1064(4)
_cell_measurement_temperature 123
_cell_volume 2361.42(12)
_computing_cell_refinement 'Denzo-SMN (Otwinowski and Minor, 1997)'
_computing_data_collection 'Collect (Nonius, 1998)'
_computing_data_reduction 'Denzo-SMN (Otwinowski and Minor, 1997)'
_computing_publication_material 'teXsan (MSC, 1992-1997)'
_computing_structure_refinement 'teXsan (MSC, 1992-1997)'
_computing_structure_solution 'teXsan (MSC, 1992-1997)'
_diffrn_ambient_temperature 123
_diffrn_measurement_device_type 'Quantum CCD'
_diffrn_radiation_detector CCD
_diffrn_radiation_monochromator graphite
_diffrn_radiation_source 'X-ray tube'
_diffrn_radiation_type 'Mo K\a'
_diffrn_radiation_wavelength 0.71073
_diffrn_reflns_av_R_equivalents 0.082
_diffrn_reflns_limit_h_max 15
_diffrn_reflns_limit_h_min 0
_diffrn_reflns_limit_k_max 21
_diffrn_reflns_limit_k_min 0
_diffrn_reflns_limit_l_max 19
_diffrn_reflns_limit_l_min -19
_diffrn_reflns_number 38764
_diffrn_reflns_reduction_process 'Lp corrections applied'
_diffrn_reflns_theta_max 30.18
_diffrn_reflns_theta_min 1.45
_exptl_absorpt_coefficient_mu 0.084
_exptl_absorpt_correction_type none
_exptl_crystal_colour red
_exptl_crystal_density_diffrn 1.138
_exptl_crystal_density_meas ?
_exptl_crystal_description tabular
_exptl_crystal_F_000 880.00
_exptl_crystal_size_max 0.10
_exptl_crystal_size_mid 0.08
_exptl_crystal_size_min 0.04
_refine_diff_density_max 0.35
_refine_diff_density_min -0.35
_refine_ls_extinction_method none
_refine_ls_goodness_of_fit_all 2.177
_refine_ls_goodness_of_fit_ref 2.824
_refine_ls_hydrogen_treatment noref
_refine_ls_matrix_type full
_refine_ls_number_constraints 0
_refine_ls_number_parameters 271
_refine_ls_number_reflns 3156
_refine_ls_number_restraints 0
_refine_ls_R_factor_all 0.1691
_refine_ls_R_factor_gt 0.0610
_refine_ls_shift/su_max 0.0000
_refine_ls_shift/su_mean 0.0010
_refine_ls_structure_factor_coef F
_refine_ls_weighting_details 'w = 1/[\s^2^(Fo)]'
_refine_ls_weighting_scheme sigma
_refine_ls_wR_factor_all 0.0503
_refine_ls_wR_factor_ref 0.0432
_reflns_number_gt 3156
_reflns_number_total 7094
_reflns_threshold_expression I>3.00\s(I)
_cod_data_source_file b003826l.txt
_cod_data_source_block k21_99
_cod_original_cell_volume 2361.4(1)
_cod_original_sg_symbol_H-M 'P 21/n     '
_cod_original_formula_sum 'C24 H37 N4 Na '
_cod_database_code 7009832

loop_
_symmetry_equiv_pos_as_xyz
'   +x,   +y,   +z'
1/2-x,1/2+y,1/2-z
'   -x,   -y,   -z'
1/2+x,1/2-y,1/2+z

loop_
_atom_site_label
_atom_site_fract_x
_atom_site_fract_y
_atom_site_fract_z
_atom_site_U_iso_or_equiv
_atom_site_occupancy
_atom_site_refinement_flags
_atom_site_adp_type
_atom_site_calc_flag
_atom_site_calc_attached_atom
Na(1) 0.39625(8) 0.21003(5) 0.40550(6) 0.0302(2) 1.000 . Uani d ?
N(1) 0.4532(2) 0.2165(1) 0.5722(1) 0.0302(6) 1.000 . Uani d ?
N(2) 0.3569(2) 0.30455(9) 0.2674(1) 0.0266(5) 1.000 . Uani d ?
N(3) 0.4578(2) 0.12374(9) 0.2647(1) 0.0290(6) 1.000 . Uani d ?
N(4) 0.1729(2) 0.2512(1) 0.4046(1) 0.0341(6) 1.000 . Uani d ?
C(1) 0.4953(2) 0.2970(1) 0.5851(2) 0.0350(7) 1.000 . Uani d ?
C(2) 0.5888(2) 0.3288(1) 0.5278(2) 0.0360(7) 1.000 . Uani d ?
C(3) 0.6577(2) 0.2752(1) 0.4708(2) 0.0392(8) 1.000 . Uani d ?
C(4) 0.7459(2) 0.3065(1) 0.4151(2) 0.0518(9) 1.000 . Uani d ?
C(5) 0.7726(2) 0.3933(2) 0.4134(2) 0.061(1) 1.000 . Uani d ?
C(6) 0.7081(3) 0.4470(1) 0.4690(2) 0.065(1) 1.000 . Uani d ?
C(7) 0.6197(3) 0.4168(1) 0.5248(2) 0.0513(9) 1.000 . Uani d ?
C(8) 0.3677(2) 0.1814(1) 0.6228(2) 0.0319(7) 1.000 . Uani d ?
C(9) 0.3109(2) 0.1005(1) 0.5961(2) 0.0290(7) 1.000 . Uani d ?
C(10) 0.3534(2) 0.0477(1) 0.5242(2) 0.0295(7) 1.000 . Uani d ?
C(11) 0.2899(2) -0.0262(1) 0.4948(2) 0.0362(8) 1.000 . Uani d ?
C(12) 0.1828(2) -0.0512(1) 0.5352(2) 0.0414(8) 1.000 . Uani d ?
C(13) 0.1416(2) -0.0018(1) 0.6076(2) 0.0426(8) 1.000 . Uani d ?
C(14) 0.2047(2) 0.0712(1) 0.6379(2) 0.0372(8) 1.000 . Uani d ?
C(15a) 0.4386(5) 0.3566(3) 0.6559(3) 0.078(2) 0.650 . Uani d ?
C(15b) 0.3280(8) 0.2259(6) 0.6901(7) 0.081(3) 0.350 . Uani d ?
C(16) 0.4161(2) 0.0346(1) 0.2620(2) 0.0492(8) 1.000 . Uani d ?
C(17) 0.5934(2) 0.1223(1) 0.2617(2) 0.0516(9) 1.000 . Uani d ?
C(18) 0.3993(2) 0.1690(1) 0.1820(2) 0.0380(7) 1.000 . Uani d ?
C(19) 0.4137(2) 0.2650(1) 0.1869(2) 0.0388(8) 1.000 . Uani d ?
C(20) 0.4103(2) 0.3898(1) 0.2862(2) 0.0405(8) 1.000 . Uani d ?
C(21) 0.2208(2) 0.3094(1) 0.2473(2) 0.0394(8) 1.000 . Uani d ?
C(22) 0.1520(2) 0.3201(1) 0.3341(2) 0.0382(7) 1.000 . Uani d ?
C(23) 0.1086(2) 0.1729(1) 0.3742(2) 0.0603(9) 1.000 . Uani d ?
C(24) 0.1270(2) 0.2798(2) 0.4937(2) 0.060(1) 1.000 . Uani d ?
H(1) 0.6423 0.2152 0.4710 0.047 1.000 . Uiso c ?
H(2) 0.7892 0.2682 0.3772 0.062 1.000 . Uiso c ?
H(3) 0.8337 0.4151 0.3750 0.073 1.000 . Uiso c ?
H(4) 0.7253 0.5067 0.4686 0.078 1.000 . Uiso c ?
H(5) 0.5779 0.4560 0.5625 0.062 1.000 . Uiso c ?
H(6) 0.4269 0.0631 0.4955 0.035 1.000 . Uiso c ?
H(7) 0.3204 -0.0604 0.4460 0.043 1.000 . Uiso c ?
H(8) 0.1386 -0.1012 0.5136 0.050 1.000 . Uiso c ?
H(9) 0.0690 -0.0185 0.6367 0.051 1.000 . Uiso c ?
H(10) 0.1754 0.1031 0.6889 0.045 1.000 . Uiso c ?
H(11) 0.3282 0.0327 0.2640 0.059 1.000 . Uiso c ?
H(12) 0.4381 0.0084 0.2050 0.059 1.000 . Uiso c ?
H(13) 0.4549 0.0047 0.3152 0.059 1.000 . Uiso c ?
H(14) 0.6301 0.0915 0.3150 0.062 1.000 . Uiso c ?
H(15) 0.6137 0.0952 0.2047 0.062 1.000 . Uiso c ?
H(16) 0.6243 0.1794 0.2633 0.062 1.000 . Uiso c ?
H(17) 0.4357 0.1491 0.1270 0.046 1.000 . Uiso c ?
H(18) 0.3128 0.1558 0.1765 0.046 1.000 . Uiso c ?
H(19) 0.3757 0.2889 0.1296 0.047 1.000 . Uiso c ?
H(20) 0.5001 0.2782 0.1924 0.047 1.000 . Uiso c ?
H(21) 0.4976 0.3849 0.3017 0.049 1.000 . Uiso c ?
H(22) 0.3951 0.4246 0.2311 0.049 1.000 . Uiso c ?
H(23) 0.3728 0.4153 0.3378 0.049 1.000 . Uiso c ?
H(24) 0.2019 0.3568 0.2063 0.047 1.000 . Uiso c ?
H(25) 0.1930 0.2580 0.2161 0.047 1.000 . Uiso c ?
H(26) 0.0653 0.3223 0.3148 0.046 1.000 . Uiso c ?
H(27) 0.1774 0.3727 0.3636 0.046 1.000 . Uiso c ?
H(28) 0.0216 0.1836 0.3649 0.072 1.000 . Uiso c ?
H(29) 0.1380 0.1539 0.3161 0.072 1.000 . Uiso c ?
H(30) 0.1242 0.1301 0.4215 0.072 1.000 . Uiso c ?
H(31) 0.1712 0.3298 0.5155 0.072 1.000 . Uiso c ?
H(32) 0.0407 0.2926 0.4835 0.072 1.000 . Uiso c ?
H(33) 0.1393 0.2358 0.5400 0.072 1.000 . Uiso c ?
H(34) 0.4798 0.4104 0.6568 0.093 0.650 . Uiso d ?
H(35) 0.3524 0.3644 0.6374 0.093 0.650 . Uiso d ?
H(36) 0.4482 0.3318 0.7177 0.093 0.650 . Uiso d ?
H(37) 0.3958 0.2398 0.7350 0.097 0.350 . Uiso d ?
H(38) 0.2908 0.2771 0.6647 0.097 0.350 . Uiso d ?
H(39) 0.2679 0.1937 0.7206 0.097 0.350 . Uiso d ?

loop_
_atom_site_aniso_label
_atom_site_aniso_U_11
_atom_site_aniso_U_22
_atom_site_aniso_U_33
_atom_site_aniso_U_12
_atom_site_aniso_U_13
_atom_site_aniso_U_23
Na(1) 0.0296(5) 0.0343(4) 0.0260(5) 0.0049(4) -0.0009(4) 0.0002(4)
N(1) 0.029(1) 0.030(1) 0.029(1) 0.0077(9) -0.010(1) -0.0013(9)
N(2) 0.027(1) 0.0233(9) 0.030(1) -0.0056(8) 0.0027(9) -0.0006(8)
N(3) 0.031(1) 0.025(1) 0.031(1) -0.0031(8) -0.0001(9) -0.0005(8)
N(4) 0.029(1) 0.036(1) 0.038(1) 0.0050(9) 0.007(1) 0.0151(9)
C(1) 0.040(2) 0.030(1) 0.032(2) 0.006(1) -0.015(1) -0.008(1)
C(2) 0.035(2) 0.026(1) 0.043(2) 0.001(1) -0.022(1) -0.002(1)
C(3) 0.026(1) 0.029(1) 0.060(2) -0.001(1) -0.014(1) 0.001(1)
C(4) 0.029(2) 0.045(2) 0.079(2) -0.003(1) -0.008(2) 0.001(1)
C(5) 0.038(2) 0.052(2) 0.090(3) -0.012(1) -0.013(2) 0.020(2)
C(6) 0.057(2) 0.029(1) 0.104(3) -0.013(1) -0.031(2) 0.011(2)
C(7) 0.051(2) 0.029(1) 0.069(2) -0.001(1) -0.022(2) -0.008(1)
C(8) 0.038(2) 0.036(1) 0.022(1) 0.012(1) -0.001(1) -0.007(1)
C(9) 0.030(1) 0.031(1) 0.026(1) 0.012(1) -0.002(1) 0.001(1)
C(10) 0.031(1) 0.030(1) 0.028(1) 0.009(1) 0.005(1) 0.003(1)
C(11) 0.047(2) 0.028(1) 0.034(2) 0.007(1) 0.004(1) -0.001(1)
C(12) 0.041(2) 0.032(1) 0.050(2) -0.002(1) -0.001(1) 0.002(1)
C(13) 0.035(2) 0.038(1) 0.056(2) 0.005(1) 0.011(1) 0.005(1)
C(14) 0.039(2) 0.038(1) 0.036(2) 0.015(1) 0.010(1) -0.001(1)
C(15a) 0.096(4) 0.069(3) 0.063(4) 0.003(3) -0.024(3) -0.002(2)
C(15b) 0.058(6) 0.092(7) 0.089(8) -0.005(5) -0.010(6) 0.023(6)
C(16) 0.062(2) 0.035(1) 0.051(2) -0.006(1) 0.008(1) -0.001(1)
C(17) 0.045(2) 0.049(2) 0.060(2) 0.004(1) 0.000(1) -0.009(1)
C(18) 0.048(2) 0.039(1) 0.027(2) 0.001(1) 0.005(1) -0.004(1)
C(19) 0.056(2) 0.032(1) 0.029(2) -0.007(1) 0.007(1) 0.003(1)
C(20) 0.045(2) 0.030(1) 0.047(2) -0.007(1) 0.008(1) -0.005(1)
C(21) 0.039(2) 0.039(1) 0.038(2) 0.000(1) -0.007(1) 0.008(1)
C(22) 0.029(1) 0.041(1) 0.044(2) 0.006(1) 0.000(1) 0.011(1)
C(23) 0.038(2) 0.046(1) 0.096(2) -0.002(1) 0.003(2) 0.025(1)
C(24) 0.048(2) 0.078(2) 0.057(2) 0.024(1) 0.020(2) 0.024(2)

loop_
_atom_type_symbol
_atom_type_oxidation_number
_atom_type_number_in_cell
_atom_type_scat_dispersion_real
_atom_type_scat_dispersion_imag
_atom_type_scat_source
Na 0 4 0.030 0.025
;International Tables for Crystallography
(1992, Vol. C, Tables 4.2.6.8 and 6.1.1.1)
;
C 0 96 0.002 0.002
;International Tables for Crystallography
(1992, Vol. C, Tables 4.2.6.8 and 6.1.1.1)
;
H 0 148 0.000 0.000
;International Tables for Crystallography
(1992, Vol. C, Table 6.1.1.2)
;
N 0 16 0.004 0.003
;International Tables for Crystallography
(1992, Vol. C, Tables 4.2.6.8 and 6.1.1.1)
;

loop_
_geom_angle_atom_site_label_1
_geom_angle_atom_site_label_2
_geom_angle_atom_site_label_3
_geom_angle
_geom_angle_site_symmetry_1
_geom_angle_site_symmetry_2
_geom_angle_site_symmetry_3
_geom_angle_publ_flag
N(1) Na(1) N(2) 140.52(6) . . . yes
N(1) Na(1) N(3) 137.23(6) . . . yes
N(1) Na(1) N(4) 99.33(7) . . . yes
N(2) Na(1) N(3) 74.68(6) . . . yes
N(2) Na(1) N(4) 74.85(6) . . . yes
N(3) Na(1) N(4) 116.74(7) . . . yes
Na(1) N(1) C(1) 103.2(1) . . . yes
Na(1) N(1) C(8) 112.4(1) . . . yes
C(1) N(1) C(8) 123.6(2) . . . yes
Na(1) N(2) C(19) 107.8(1) . . . yes
Na(1) N(2) C(20) 111.4(1) . . . yes
Na(1) N(2) C(21) 106.7(1) . . . yes
C(19) N(2) C(20) 109.7(2) . . . yes
C(19) N(2) C(21) 110.2(2) . . . yes
C(20) N(2) C(21) 111.0(2) . . . yes
Na(1) N(3) C(16) 115.2(1) . . . yes
Na(1) N(3) C(17) 111.0(1) . . . yes
Na(1) N(3) C(18) 104.2(1) . . . yes
C(16) N(3) C(17) 106.8(2) . . . yes
C(16) N(3) C(18) 109.2(2) . . . yes
C(17) N(3) C(18) 110.3(2) . . . yes
Na(1) N(4) C(22) 106.6(1) . . . yes
Na(1) N(4) C(23) 102.8(1) . . . yes
Na(1) N(4) C(24) 118.2(1) . . . yes
C(22) N(4) C(23) 111.9(2) . . . yes
C(22) N(4) C(24) 108.4(2) . . . yes
C(23) N(4) C(24) 108.9(2) . . . yes
N(1) C(1) C(2) 119.6(2) . . . yes
N(1) C(1) C(15a) 120.5(3) . . . yes
C(2) C(1) C(15a) 119.7(2) . . . yes
C(1) C(2) C(3) 122.9(2) . . . yes
C(1) C(2) C(7) 122.2(2) . . . yes
C(3) C(2) C(7) 114.9(2) . . . yes
C(2) C(3) C(4) 122.4(2) . . . yes
C(2) C(3) H(1) 118.8 . . . no
C(4) C(3) H(1) 118.8 . . . no
C(3) C(4) C(5) 120.8(3) . . . yes
C(3) C(4) H(2) 119.6 . . . no
C(5) C(4) H(2) 119.6 . . . no
C(4) C(5) C(6) 118.1(3) . . . yes
C(4) C(5) H(3) 121.0 . . . no
C(6) C(5) H(3) 121.0 . . . no
C(5) C(6) C(7) 121.8(2) . . . yes
C(5) C(6) H(4) 119.1 . . . no
C(7) C(6) H(4) 119.1 . . . no
C(2) C(7) C(6) 121.9(3) . . . yes
C(2) C(7) H(5) 119.0 . . . no
C(6) C(7) H(5) 119.0 . . . no
N(1) C(8) C(9) 121.2(2) . . . yes
N(1) C(8) C(15b) 117.7(4) . . . yes
C(9) C(8) C(15b) 120.7(5) . . . yes
C(8) C(9) C(10) 122.9(2) . . . yes
C(8) C(9) C(14) 121.1(2) . . . yes
C(10) C(9) C(14) 115.9(2) . . . yes
C(9) C(10) C(11) 121.2(2) . . . yes
C(9) C(10) H(6) 119.4 . . . no
C(11) C(10) H(6) 119.4 . . . no
C(10) C(11) C(12) 121.2(2) . . . yes
C(10) C(11) H(7) 119.4 . . . no
C(12) C(11) H(7) 119.4 . . . no
C(11) C(12) C(13) 118.5(2) . . . yes
C(11) C(12) H(8) 120.7 . . . no
C(13) C(12) H(8) 120.7 . . . no
C(12) C(13) C(14) 120.7(2) . . . yes
C(12) C(13) H(9) 119.6 . . . no
C(14) C(13) H(9) 119.6 . . . no
C(9) C(14) C(13) 122.4(2) . . . yes
C(9) C(14) H(10) 118.8 . . . no
C(13) C(14) H(10) 118.8 . . . no
C(1) C(15a) H(34) 109.5 . . . no
C(1) C(15a) H(35) 109.5 . . . no
C(1) C(15a) H(36) 109.5 . . . no
H(34) C(15a) H(35) 109.5 . . . no
H(34) C(15a) H(36) 109.5 . . . no
H(35) C(15a) H(36) 109.5 . . . no
C(8) C(15b) H(37) 109.5 . . . no
C(8) C(15b) H(38) 109.5 . . . no
C(8) C(15b) H(39) 109.5 . . . no
H(37) C(15b) H(38) 109.5 . . . no
H(37) C(15b) H(39) 109.5 . . . no
H(38) C(15b) H(39) 109.5 . . . no
N(3) C(16) H(11) 109.5 . . . no
N(3) C(16) H(12) 109.5 . . . no
N(3) C(16) H(13) 109.5 . . . no
H(11) C(16) H(12) 109.5 . . . no
H(11) C(16) H(13) 109.5 . . . no
H(12) C(16) H(13) 109.5 . . . no
N(3) C(17) H(14) 109.5 . . . no
N(3) C(17) H(15) 109.5 . . . no
N(3) C(17) H(16) 109.5 . . . no
H(14) C(17) H(15) 109.5 . . . no
H(14) C(17) H(16) 109.5 . . . no
H(15) C(17) H(16) 109.5 . . . no
N(3) C(18) C(19) 114.1(2) . . . yes
N(3) C(18) H(17) 108.3 . . . no
N(3) C(18) H(18) 108.3 . . . no
C(19) C(18) H(17) 108.3 . . . no
C(19) C(18) H(18) 108.3 . . . no
H(17) C(18) H(18) 109.5 . . . no
N(2) C(19) C(18) 113.9(2) . . . yes
N(2) C(19) H(19) 108.4 . . . no
N(2) C(19) H(20) 108.4 . . . no
C(18) C(19) H(19) 108.4 . . . no
C(18) C(19) H(20) 108.4 . . . no
H(19) C(19) H(20) 109.5 . . . no
N(2) C(20) H(21) 109.5 . . . no
N(2) C(20) H(22) 109.5 . . . no
N(2) C(20) H(23) 109.5 . . . no
H(21) C(20) H(22) 109.5 . . . no
H(21) C(20) H(23) 109.5 . . . no
H(22) C(20) H(23) 109.5 . . . no
N(2) C(21) C(22) 113.7(2) . . . yes
N(2) C(21) H(24) 108.4 . . . no
N(2) C(21) H(25) 108.4 . . . no
C(22) C(21) H(24) 108.4 . . . no
C(22) C(21) H(25) 108.4 . . . no
H(24) C(21) H(25) 109.5 . . . no
N(4) C(22) C(21) 114.5(2) . . . yes
N(4) C(22) H(26) 108.2 . . . no
N(4) C(22) H(27) 108.2 . . . no
C(21) C(22) H(26) 108.2 . . . no
C(21) C(22) H(27) 108.2 . . . no
H(26) C(22) H(27) 109.5 . . . no
N(4) C(23) H(28) 109.5 . . . no
N(4) C(23) H(29) 109.5 . . . no
N(4) C(23) H(30) 109.5 . . . no
H(28) C(23) H(29) 109.5 . . . no
H(28) C(23) H(30) 109.5 . . . no
H(29) C(23) H(30) 109.5 . . . no
N(4) C(24) H(31) 109.5 . . . no
N(4) C(24) H(32) 109.5 . . . no
N(4) C(24) H(33) 109.5 . . . no
H(31) C(24) H(32) 109.5 . . . no
H(31) C(24) H(33) 109.5 . . . no
H(32) C(24) H(33) 109.5 . . . no

loop_
_geom_bond_atom_site_label_1
_geom_bond_atom_site_label_2
_geom_bond_distance
_geom_bond_site_symmetry_1
_geom_bond_site_symmetry_2
_geom_bond_publ_flag
Na(1) N(1) 2.382(2) . . yes
Na(1) N(2) 2.451(2) . . yes
Na(1) N(3) 2.534(2) . . yes
Na(1) N(4) 2.488(2) . . yes
N(1) C(1) 1.342(2) . . yes
N(1) C(8) 1.330(3) . . yes
N(2) C(19) 1.471(3) . . yes
N(2) C(20) 1.464(2) . . yes
N(2) C(21) 1.471(3) . . yes
N(3) C(16) 1.462(2) . . yes
N(3) C(17) 1.465(3) . . yes
N(3) C(18) 1.460(3) . . yes
N(4) C(22) 1.469(3) . . yes
N(4) C(23) 1.451(3) . . yes
N(4) C(24) 1.459(3) . . yes
C(1) C(2) 1.432(3) . . yes
C(1) C(15a) 1.530(5) . . yes
C(2) C(3) 1.414(3) . . yes
C(2) C(7) 1.413(3) . . yes
C(3) C(4) 1.373(3) . . yes
C(3) H(1) 0.95 . . no
C(4) C(5) 1.385(3) . . yes
C(4) H(2) 0.95 . . no
C(5) C(6) 1.375(4) . . yes
C(5) H(3) 0.95 . . no
C(6) C(7) 1.370(4) . . yes
C(6) H(4) 0.95 . . no
C(7) H(5) 0.95 . . no
C(8) C(9) 1.439(3) . . yes
C(8) C(15b) 1.28(1) . . yes
C(9) C(10) 1.412(3) . . yes
C(9) C(14) 1.407(3) . . yes
C(10) C(11) 1.387(3) . . yes
C(10) H(6) 0.95 . . no
C(11) C(12) 1.385(3) . . yes
C(11) H(7) 0.95 . . no
C(12) C(13) 1.383(3) . . yes
C(12) H(8) 0.95 . . no
C(13) C(14) 1.376(3) . . yes
C(13) H(9) 0.95 . . no
C(14) H(10) 0.95 . . no
C(15a) H(34) 0.95 . . no
C(15a) H(35) 0.95 . . no
C(15a) H(36) 0.95 . . no
C(15b) H(37) 0.95 . . no
C(15b) H(38) 0.95 . . no
C(15b) H(39) 0.95 . . no
C(16) H(11) 0.95 . . no
C(16) H(12) 0.95 . . no
C(16) H(13) 0.95 . . no
C(17) H(14) 0.95 . . no
C(17) H(15) 0.95 . . no
C(17) H(16) 0.95 . . no
C(18) C(19) 1.508(3) . . yes
C(18) H(17) 0.95 . . no
C(18) H(18) 0.95 . . no
C(19) H(19) 0.95 . . no
C(19) H(20) 0.95 . . no
C(20) H(21) 0.95 . . no
C(20) H(22) 0.95 . . no
C(20) H(23) 0.95 . . no
C(21) C(22) 1.493(3) . . yes
C(21) H(24) 0.95 . . no
C(21) H(25) 0.95 . . no
C(22) H(26) 0.95 . . no
C(22) H(27) 0.95 . . no
C(23) H(28) 0.95 . . no
C(23) H(29) 0.95 . . no
C(23) H(30) 0.95 . . no
C(24) H(31) 0.95 . . no
C(24) H(32) 0.95 . . no
C(24) H(33) 0.95 . . no

loop_
_geom_contact_atom_site_label_1
_geom_contact_atom_site_label_2
_geom_contact_distance
_geom_contact_site_symmetry_1
_geom_contact_site_symmetry_2
_geom_contact_publ_flag
C(1) C(21) 3.596(3) . 4 no
C(4) C(15b) 3.40(1) . 4_554 no
C(15a) C(23) 3.476(5) . 4 no

loop_
_geom_torsion_atom_site_label_1
_geom_torsion_atom_site_label_2
_geom_torsion_atom_site_label_3
_geom_torsion_atom_site_label_4
_geom_torsion_site_symmetry_1
_geom_torsion_site_symmetry_2
_geom_torsion_site_symmetry_3
_geom_torsion_site_symmetry_4
_geom_torsion
_geom_torsion_publ_flag
Na(1) N(1) C(1) C(2) . . . . -52.0(2) no
Na(1) N(1) C(1) C(15a) . . . . 124.1(2) no
Na(1) N(1) C(8) C(9) . . . . 44.8(2) no
Na(1) N(1) C(8) C(15b) . . . . -128.1(5) no
Na(1) N(2) C(19) C(18) . . . . 39.2(2) no
Na(1) N(2) C(19) H(19) . . . . 159.8(1) no
Na(1) N(2) C(19) H(20) . . . . -81.5(2) no
Na(1) N(2) C(20) H(21) . . . . 58.8(2) no
Na(1) N(2) C(20) H(22) . . . . 178.8(2) no
Na(1) N(2) C(20) H(23) . . . . -61.2(2) no
Na(1) N(2) C(21) C(22) . . . . 43.6(2) no
Na(1) N(2) C(21) H(24) . . . . 164.2(2) no
Na(1) N(2) C(21) H(25) . . . . -77.1(2) no
Na(1) N(3) C(16) H(11) . . . . 56.0(2) no
Na(1) N(3) C(16) H(12) . . . . 176.0(2) no
Na(1) N(3) C(16) H(13) . . . . -64.0(2) no
Na(1) N(3) C(17) H(14) . . . . 66.4(2) no
Na(1) N(3) C(17) H(15) . . . . -173.6(2) no
Na(1) N(3) C(17) H(16) . . . . -53.6(2) no
Na(1) N(3) C(18) C(19) . . . . 44.4(2) no
Na(1) N(3) C(18) H(17) . . . . 165.1(2) no
Na(1) N(3) C(18) H(18) . . . . -76.2(2) no
Na(1) N(4) C(22) C(21) . . . . 37.7(2) no
Na(1) N(4) C(22) H(26) . . . . 158.5(2) no
Na(1) N(4) C(22) H(27) . . . . -83.0(2) no
Na(1) N(4) C(23) H(28) . . . . -173.9(2) no
Na(1) N(4) C(23) H(29) . . . . -53.9(2) no
Na(1) N(4) C(23) H(30) . . . . 66.1(2) no
Na(1) N(4) C(24) H(31) . . . . 60.9(2) no
Na(1) N(4) C(24) H(32) . . . . -179.1(2) no
Na(1) N(4) C(24) H(33) . . . . -59.1(3) no
N(1) Na(1) N(2) C(19) . . . . 138.7(1) no
N(1) Na(1) N(2) C(20) . . . . 18.3(2) no
N(1) Na(1) N(2) C(21) . . . . -102.9(1) no
N(1) Na(1) N(3) C(16) . . . . 71.6(2) no
N(1) Na(1) N(3) C(17) . . . . -50.0(2) no
N(1) Na(1) N(3) C(18) . . . . -168.8(1) no
N(1) Na(1) N(4) C(22) . . . . 129.6(1) no
N(1) Na(1) N(4) C(23) . . . . -112.5(2) no
N(1) Na(1) N(4) C(24) . . . . 7.4(2) no
N(1) C(1) C(2) C(3) . . . . -12.9(3) no
N(1) C(1) C(2) C(7) . . . . 167.6(2) no
N(1) C(1) C(15a) H(34) . . . . 179.2(3) no
N(1) C(1) C(15a) H(35) . . . . -60.8(4) no
N(1) C(1) C(15a) H(36) . . . . 59.2(5) no
N(1) C(8) C(9) C(10) . . . . 9.2(3) no
N(1) C(8) C(9) C(14) . . . . -167.7(2) no
N(1) C(8) C(15b) H(37) . . . . -59.8(8) no
N(1) C(8) C(15b) H(38) . . . . 60.2(8) no
N(1) C(8) C(15b) H(39) . . . . -179.8(5) no
N(2) Na(1) N(1) C(1) . . . . -14.8(2) no
N(2) Na(1) N(1) C(8) . . . . 120.6(2) no
N(2) Na(1) N(3) C(16) . . . . -136.5(2) no
N(2) Na(1) N(3) C(17) . . . . 101.9(1) no
N(2) Na(1) N(3) C(18) . . . . -16.9(1) no
N(2) Na(1) N(4) C(22) . . . . -10.3(1) no
N(2) Na(1) N(4) C(23) . . . . 107.5(2) no
N(2) Na(1) N(4) C(24) . . . . -132.6(2) no
N(2) C(19) C(18) N(3) . . . . -61.4(3) no
N(2) C(19) C(18) H(17) . . . . 177.9(2) no
N(2) C(19) C(18) H(18) . . . . 59.3(3) no
N(2) C(21) C(22) N(4) . . . . -59.0(2) no
N(2) C(21) C(22) H(26) . . . . -179.8(2) no
N(2) C(21) C(22) H(27) . . . . 61.7(2) no
N(3) Na(1) N(1) C(1) . . . . 119.7(1) no
N(3) Na(1) N(1) C(8) . . . . -104.9(2) no
N(3) Na(1) N(2) C(19) . . . . -11.1(1) no
N(3) Na(1) N(2) C(20) . . . . -131.6(1) no
N(3) Na(1) N(2) C(21) . . . . 107.2(1) no
N(3) Na(1) N(4) C(22) . . . . -74.0(1) no
N(3) Na(1) N(4) C(23) . . . . 43.8(2) no
N(3) Na(1) N(4) C(24) . . . . 163.7(1) no
N(3) C(18) C(19) H(19) . . . . 178.0(2) no
N(3) C(18) C(19) H(20) . . . . 59.3(3) no
N(4) Na(1) N(1) C(1) . . . . -92.2(1) no
N(4) Na(1) N(1) C(8) . . . . 43.2(1) no
N(4) Na(1) N(2) C(19) . . . . -135.0(1) no
N(4) Na(1) N(2) C(20) . . . . 104.6(1) no
N(4) Na(1) N(2) C(21) . . . . -16.7(1) no
N(4) Na(1) N(3) C(16) . . . . -72.7(2) no
N(4) Na(1) N(3) C(17) . . . . 165.7(1) no
N(4) Na(1) N(3) C(18) . . . . 46.9(1) no
N(4) C(22) C(21) H(24) . . . . -179.6(2) no
N(4) C(22) C(21) H(25) . . . . 61.6(3) no
C(1) N(1) C(8) C(9) . . . . 169.6(2) no
C(1) N(1) C(8) C(15b) . . . . -3.3(5) no
C(1) C(2) C(3) C(4) . . . . 179.1(2) no
C(1) C(2) C(3) H(1) . . . . -0.9(3) no
C(1) C(2) C(7) C(6) . . . . -179.2(2) no
C(1) C(2) C(7) H(5) . . . . 0.8(4) no
C(2) C(1) N(1) C(8) . . . . 179.3(2) no
C(2) C(1) C(15a) H(34) . . . . -4.6(5) no
C(2) C(1) C(15a) H(35) . . . . 115.4(4) no
C(2) C(1) C(15a) H(36) . . . . -124.6(4) no
C(2) C(3) C(4) C(5) . . . . 0.8(4) no
C(2) C(3) C(4) H(2) . . . . -179.2(2) no
C(2) C(7) C(6) C(5) . . . . -0.6(4) no
C(2) C(7) C(6) H(4) . . . . 179.4(2) no
C(3) C(2) C(1) C(15a) . . . . 171.0(3) no
C(3) C(2) C(7) C(6) . . . . 1.2(3) no
C(3) C(2) C(7) H(5) . . . . -178.8(2) no
C(3) C(4) C(5) C(6) . . . . -0.1(4) no
C(3) C(4) C(5) H(3) . . . . 179.9(2) no
C(4) C(3) C(2) C(7) . . . . -1.3(3) no
C(4) C(5) C(6) C(7) . . . . 0.0(4) no
C(4) C(5) C(6) H(4) . . . . 180.0(2) no
C(5) C(4) C(3) H(1) . . . . -179.2(2) no
C(5) C(6) C(7) H(5) . . . . 179.4(2) no
C(6) C(5) C(4) H(2) . . . . 179.9(2) no
C(7) C(2) C(1) C(15a) . . . . -8.6(3) no
C(7) C(2) C(3) H(1) . . . . 178.7(2) no
C(7) C(6) C(5) H(3) . . . . 180.0(2) no
C(8) N(1) C(1) C(15a) . . . . -4.6(3) no
C(8) C(9) C(10) C(11) . . . . -174.4(2) no
C(8) C(9) C(10) H(6) . . . . 5.6(3) no
C(8) C(9) C(14) C(13) . . . . 173.8(2) no
C(8) C(9) C(14) H(10) . . . . -6.2(3) no
C(9) C(8) C(15b) H(37) . . . . 127.3(6) no
C(9) C(8) C(15b) H(38) . . . . -112.7(7) no
C(9) C(8) C(15b) H(39) . . . . 7.3(9) no
C(9) C(10) C(11) C(12) . . . . -0.3(3) no
C(9) C(10) C(11) H(7) . . . . 179.7(2) no
C(9) C(14) C(13) C(12) . . . . 1.6(3) no
C(9) C(14) C(13) H(9) . . . . -178.4(2) no
C(10) C(9) C(8) C(15b) . . . . -178.1(5) no
C(10) C(9) C(14) C(13) . . . . -3.3(3) no
C(10) C(9) C(14) H(10) . . . . 176.7(2) no
C(10) C(11) C(12) C(13) . . . . -1.5(3) no
C(10) C(11) C(12) H(8) . . . . 178.5(2) no
C(11) C(10) C(9) C(14) . . . . 2.7(3) no
C(11) C(12) C(13) C(14) . . . . 1.0(3) no
C(11) C(12) C(13) H(9) . . . . -179.0(2) no
C(12) C(11) C(10) H(6) . . . . 179.7(2) no
C(12) C(13) C(14) H(10) . . . . -178.4(2) no
C(13) C(12) C(11) H(7) . . . . 178.5(2) no
C(14) C(9) C(8) C(15b) . . . . 5.0(5) no
C(14) C(9) C(10) H(6) . . . . -177.3(2) no
C(14) C(13) C(12) H(8) . . . . -179.0(2) no
C(16) N(3) C(17) H(14) . . . . -60.0(2) no
C(16) N(3) C(17) H(15) . . . . 60.0(3) no
C(16) N(3) C(17) H(16) . . . . -180.0(2) no
C(16) N(3) C(18) C(19) . . . . 168.1(2) no
C(16) N(3) C(18) H(17) . . . . -71.2(2) no
C(16) N(3) C(18) H(18) . . . . 47.4(2) no
C(17) N(3) C(16) H(11) . . . . 179.8(2) no
C(17) N(3) C(16) H(12) . . . . -60.2(3) no
C(17) N(3) C(16) H(13) . . . . 59.8(3) no
C(17) N(3) C(18) C(19) . . . . -74.8(2) no
C(17) N(3) C(18) H(17) . . . . 45.9(2) no
C(17) N(3) C(18) H(18) . . . . 164.5(2) no
C(18) N(3) C(16) H(11) . . . . -60.8(3) no
C(18) N(3) C(16) H(12) . . . . 59.1(3) no
C(18) N(3) C(16) H(13) . . . . 179.1(2) no
C(18) N(3) C(17) H(14) . . . . -178.6(2) no
C(18) N(3) C(17) H(15) . . . . -58.6(2) no
C(18) N(3) C(17) H(16) . . . . 61.4(3) no
C(18) C(19) N(2) C(20) . . . . 160.6(2) no
C(18) C(19) N(2) C(21) . . . . -76.9(2) no
C(19) N(2) C(20) H(21) . . . . -60.5(2) no
C(19) N(2) C(20) H(22) . . . . 59.5(3) no
C(19) N(2) C(20) H(23) . . . . 179.5(2) no
C(19) N(2) C(21) C(22) . . . . 160.4(2) no
C(19) N(2) C(21) H(24) . . . . -79.0(2) no
C(19) N(2) C(21) H(25) . . . . 39.7(2) no
C(20) N(2) C(19) H(19) . . . . -78.7(2) no
C(20) N(2) C(19) H(20) . . . . 40.0(2) no
C(20) N(2) C(21) C(22) . . . . -77.9(2) no
C(20) N(2) C(21) H(24) . . . . 42.8(3) no
C(20) N(2) C(21) H(25) . . . . 161.5(2) no
C(21) N(2) C(19) H(19) . . . . 43.8(2) no
C(21) N(2) C(19) H(20) . . . . 162.5(2) no
C(21) N(2) C(20) H(21) . . . . 177.5(2) no
C(21) N(2) C(20) H(22) . . . . -62.5(3) no
C(21) N(2) C(20) H(23) . . . . 57.5(2) no
C(21) C(22) N(4) C(23) . . . . -73.9(2) no
C(21) C(22) N(4) C(24) . . . . 166.0(2) no
C(22) N(4) C(23) H(28) . . . . -59.9(3) no
C(22) N(4) C(23) H(29) . . . . 60.1(3) no
C(22) N(4) C(23) H(30) . . . . -179.9(2) no
C(22) N(4) C(24) H(31) . . . . -60.4(3) no
C(22) N(4) C(24) H(32) . . . . 59.6(3) no
C(22) N(4) C(24) H(33) . . . . 179.6(2) no
C(23) N(4) C(22) H(26) . . . . 46.9(3) no
C(23) N(4) C(22) H(27) . . . . 165.4(2) no
C(23) N(4) C(24) H(31) . . . . 177.5(2) no
C(23) N(4) C(24) H(32) . . . . -62.5(3) no
C(23) N(4) C(24) H(33) . . . . 57.5(3) no
C(24) N(4) C(22) H(26) . . . . -73.3(3) no
C(24) N(4) C(22) H(27) . . . . 45.2(3) no
C(24) N(4) C(23) H(28) . . . . 60.0(3) no
C(24) N(4) C(23) H(29) . . . . 180.0(2) no
C(24) N(4) C(23) H(30) . . . . -60.0(3) no
H(1) C(3) C(4) H(2) . . . . 0.8(4) no
H(2) C(4) C(5) H(3) . . . . -0.1(4) no
H(3) C(5) C(6) H(4) . . . . 0.0(4) no
H(4) C(6) C(7) H(5) . . . . -0.6(4) no
H(6) C(10) C(11) H(7) . . . . -0.3(3) no
H(7) C(11) C(12) H(8) . . . . -1.5(4) no
H(8) C(12) C(13) H(9) . . . . 1.0(4) no
H(9) C(13) C(14) H(10) . . . . 1.6(4) no
H(17) C(18) C(19) H(19) . . . . 57.3(3) no
H(17) C(18) C(19) H(20) . . . . -61.4(3) no
H(18) C(18) C(19) H(19) . . . . -61.3(3) no
H(18) C(18) C(19) H(20) . . . . 180.0(2) no
H(24) C(21) C(22) H(26) . . . . 59.6(3) no
H(24) C(21) C(22) H(27) . . . . -58.9(3) no
H(25) C(21) C(22) H(26) . . . . -59.1(2) no
H(25) C(21) C(22) H(27) . . . . -177.6(2) no
